data_7719645
loop_
_publ_author_name
'Seifert, Fabian'
'Piesik, Dirk F.-J.'
'Portwich, Flavio L.'
'Kowalke, Janine'
'Seifert, Andreas'
'Matsidik, Rukiya'
'G&#xf6;rls, Helmar'
'Sommer, Michael'
'Harder, Sjoerd'
'Kretschmer, Robert'

_publ_section_title
;
 Mono- and dinuclear &#x3b2;-oxo-&#x3b4;-diiminate (BODDI) based catalysts
 for the ring-opening polymerization of L-lactide.
;
_journal_issue 42
_journal_name_full 'Dalton transactions (Cambridge, England : 2003)'
_journal_page_first 15780
_journal_page_last 15794
_journal_paper_doi 10.1039/d5dt01934f
_journal_volume 54
_journal_year 2025
_chemical_formula_moiety 'C43 H78 Mg2 N4 O Si4'
_chemical_formula_sum 'C43 H78 Mg2 N4 O Si4'
_chemical_formula_weight 828.07
_space_group_crystal_system monoclinic
_space_group_IT_number 15
_space_group_name_Hall '-C 2yc'
_space_group_name_H-M_alt 'C 1 2/c 1'
_atom_sites_solution_hydrogens geom
_atom_sites_solution_primary direct
_atom_sites_solution_secondary difmap
_audit_creation_method SHELXL-2018/3
_audit_update_record
;
2023-03-09 deposited with the CCDC.	2025-10-01 downloaded from the CCDC.
;
_cell_angle_alpha 90
_cell_angle_beta 106.270(1)
_cell_angle_gamma 90
_cell_formula_units_Z 8
_cell_length_a 39.3670(6)
_cell_length_b 13.5044(2)
_cell_length_c 20.2211(2)
_cell_measurement_reflns_used 59882
_cell_measurement_temperature 133(2)
_cell_measurement_theta_max 27.485
_cell_measurement_theta_min 1.830
_cell_volume 10319.6(2)
_computing_cell_refinement DENZO
_computing_data_collection COLLECT
_computing_data_reduction DENZO
_computing_molecular_graphics SHELXTL/PC
_computing_publication_material 'SHELXL-2018/3 (Sheldrick, 2018)'
_computing_structure_refinement 'SHELXL-2018/3 (Sheldrick, 2018)'
_computing_structure_solution 'SHELXS-97 (Sheldrick, 2008)'
_diffrn_ambient_temperature 133(2)
_diffrn_measured_fraction_theta_full 0.999
_diffrn_measured_fraction_theta_max 0.997
_diffrn_measurement_device_type KappaCCD
_diffrn_measurement_method 'phi + omega - scans'
_diffrn_radiation_type MoK\a
_diffrn_radiation_wavelength 0.71073
_diffrn_reflns_av_R_equivalents 0.0363
_diffrn_reflns_av_unetI/netI 0.0352
_diffrn_reflns_Laue_measured_fraction_full 0.999
_diffrn_reflns_Laue_measured_fraction_max 0.997
_diffrn_reflns_limit_h_max 50
_diffrn_reflns_limit_h_min -51
_diffrn_reflns_limit_k_max 17
_diffrn_reflns_limit_k_min -17
_diffrn_reflns_limit_l_max 26
_diffrn_reflns_limit_l_min -26
_diffrn_reflns_number 59882
_diffrn_reflns_point_group_measured_fraction_full 0.999
_diffrn_reflns_point_group_measured_fraction_max 0.997
_diffrn_reflns_theta_full 25.242
_diffrn_reflns_theta_max 27.485
_diffrn_reflns_theta_min 1.830
_exptl_absorpt_coefficient_mu 0.172
_exptl_absorpt_correction_T_max 0.7456
_exptl_absorpt_correction_T_min 0.6929
_exptl_absorpt_correction_type multi-scan
_exptl_absorpt_process_details
; 
 SADABS 2016/2: Krause, L., Herbst-Irmer, R., Sheldrick G.M. & Stalke D., 
 J. Appl. Cryst. 48 (2015) 3-10 
;
_exptl_crystal_colour yellow
_exptl_crystal_density_diffrn 1.066
_exptl_crystal_density_method 'not measured'
_exptl_crystal_description prism
_exptl_crystal_F_000 3616
_exptl_crystal_size_max 0.112
_exptl_crystal_size_mid 0.110
_exptl_crystal_size_min 0.102
_refine_diff_density_max 0.831
_refine_diff_density_min -0.675
_refine_diff_density_rms 0.055
_refine_ls_extinction_method none
_refine_ls_goodness_of_fit_ref 1.057
_refine_ls_hydrogen_treatment constr
_refine_ls_matrix_type full
_refine_ls_number_parameters 509
_refine_ls_number_reflns 11816
_refine_ls_number_restraints 18
_refine_ls_restrained_S_all 1.075
_refine_ls_R_factor_all 0.0697
_refine_ls_R_factor_gt 0.0540
_refine_ls_shift/su_max 0.002
_refine_ls_shift/su_mean 0.000
_refine_ls_structure_factor_coef Fsqd
_refine_ls_weighting_details 'w=1/[\s^2^(Fo^2^)+(0.0277P)^2^+25.9607P] where P=(Fo^2^+2Fc^2^)/3'
_refine_ls_weighting_scheme calc
_refine_ls_wR_factor_gt 0.1130
_refine_ls_wR_factor_ref 0.1226
_reflns_Friedel_coverage 0.000
_reflns_number_gt 9687
_reflns_number_total 11816
_reflns_threshold_expression 'I > 2\s(I)'
_cod_data_source_file d5dt01934f2.cif
_cod_data_source_block FO7229_(BODDI)(MgHMDS)2
_cod_depositor_comments 'Adding full bibliography for 7719641--7719649.cif.'
_cod_original_sg_symbol_H-M 'C 2/c'
_cod_database_code 7719645
_shelx_shelxl_version_number 2018/3
_shelx_space_group_comment
; 
The symmetry employed for this shelxl refinement is uniquely defined 
by the following loop, which should always be used as a source of 
symmetry information in preference to the above space-group names. 
They are only intended as comments. 
;
_shelx_estimated_absorpt_t_min 0.981
_shelx_estimated_absorpt_t_max 0.983

loop_
_space_group_symop_operation_xyz
'x, y, z'
'-x, y, -z+1/2'
'x+1/2, y+1/2, z'
'-x+1/2, y+1/2, -z+1/2'
'-x, -y, -z'
'x, -y, z-1/2'
'-x+1/2, -y+1/2, -z'
'x+1/2, -y+1/2, z-1/2'

loop_
_atom_site_label
_atom_site_type_symbol
_atom_site_fract_x
_atom_site_fract_y
_atom_site_fract_z
_atom_site_U_iso_or_equiv
_atom_site_adp_type
_atom_site_occupancy
_atom_site_site_symmetry_order
_atom_site_calc_flag
_atom_site_refinement_flags_posn
_atom_site_refinement_flags_adp
_atom_site_refinement_flags_occupancy
_atom_site_disorder_assembly
_atom_site_disorder_group
Si1 Si 0.60298(2) 0.64257(4) 0.88673(3) 0.02659(13) Uani 1 1 d . . . . .
Si2 Si 0.68439(2) 0.63587(5) 0.91224(3) 0.02643(13) Uani 1 1 d . . . . .
Si3 Si 0.54762(2) 0.79250(5) 0.58733(4) 0.03689(16) Uani 1 1 d . . . . .
Si4 Si 0.58124(2) 0.94803(5) 0.69871(4) 0.03762(16) Uani 1 1 d . . . . .
Mg1 Mg 0.62848(2) 0.58451(5) 0.76906(3) 0.02082(14) Uani 1 1 d . . . . .
Mg2 Mg 0.62901(2) 0.79364(5) 0.66811(3) 0.02220(14) Uani 1 1 d . . . . .
O1 O 0.64151(3) 0.65687(9) 0.69615(6) 0.0190(3) Uani 1 1 d . . . . .
N1 N 0.61693(4) 0.45439(11) 0.71961(8) 0.0206(3) Uani 1 1 d . . . . .
N2 N 0.67452(4) 0.82996(11) 0.64768(8) 0.0202(3) Uani 1 1 d . . . . .
N3 N 0.64129(4) 0.62383(13) 0.86554(8) 0.0247(4) Uani 1 1 d . . . . .
N4 N 0.58126(5) 0.84631(13) 0.64899(10) 0.0314(4) Uani 1 1 d . . . . .
C1 C 0.59633(5) 0.37930(14) 0.74128(10) 0.0216(4) Uani 1 1 d . . . . .
C2 C 0.61194(6) 0.32580(16) 0.80189(12) 0.0323(5) Uani 1 1 d . . . . .
C3 C 0.59112(7) 0.25723(18) 0.82451(13) 0.0393(6) Uani 1 1 d . . . . .
H3 H 0.601274 0.220601 0.865391 0.047 Uiso 1 1 calc R U . . .
C4 C 0.55629(6) 0.24143(16) 0.78904(13) 0.0356(5) Uani 1 1 d . . . . .
H4 H 0.542624 0.193977 0.805061 0.043 Uiso 1 1 calc R U . . .
C5 C 0.54137(6) 0.29493(17) 0.73015(13) 0.0357(5) Uani 1 1 d . . . . .
H5 H 0.517306 0.283637 0.705706 0.043 Uiso 1 1 calc R U . . .
C6 C 0.56070(6) 0.36535(16) 0.70544(11) 0.0291(4) Uani 1 1 d . . . . .
C7 C 0.65080(7) 0.3381(2) 0.84076(15) 0.0554(6) Uani 1 1 d . . . . .
H7 H 0.658452 0.404363 0.828146 0.066 Uiso 1 1 calc R U . . .
C8 C 0.67311(9) 0.2612(3) 0.81840(18) 0.0776(9) Uani 1 1 d . . . . .
H8A H 0.671065 0.269706 0.769308 0.116 Uiso 1 1 calc R U . . .
H8B H 0.664868 0.194915 0.826214 0.116 Uiso 1 1 calc R U . . .
H8C H 0.697901 0.269053 0.845166 0.116 Uiso 1 1 calc R U . . .
C9 C 0.65783(9) 0.3364(2) 0.91839(16) 0.0615(8) Uani 1 1 d . . . . .
H9A H 0.643293 0.386859 0.932228 0.092 Uiso 1 1 calc R U . . .
H9B H 0.682904 0.350194 0.940277 0.092 Uiso 1 1 calc R U . . .
H9C H 0.651832 0.270946 0.932844 0.092 Uiso 1 1 calc R U . . .
C10 C 0.54259(7) 0.4231(2) 0.64086(14) 0.0533(7) Uani 1 1 d . . . . .
H10 H 0.558626 0.478140 0.635680 0.064 Uiso 1 1 calc R U . . .
C11 C 0.50764(9) 0.4681(2) 0.64478(17) 0.0676(9) Uani 1 1 d . . . . .
H11A H 0.498148 0.510964 0.604776 0.101 Uiso 1 1 calc R U . . .
H11B H 0.511634 0.507133 0.687110 0.101 Uiso 1 1 calc R U . . .
H11C H 0.490697 0.414964 0.644974 0.101 Uiso 1 1 calc R U . . .
C12 C 0.53524(10) 0.3577(4) 0.57647(16) 0.0943(15) Uani 1 1 d . . . . .
H12A H 0.526323 0.398723 0.535289 0.141 Uiso 1 1 calc R U . . .
H12B H 0.517521 0.307532 0.578279 0.141 Uiso 1 1 calc R U . . .
H12C H 0.557174 0.324899 0.574664 0.141 Uiso 1 1 calc R U . . .
C13 C 0.63363(5) 0.43436(14) 0.67221(10) 0.0207(4) Uani 1 1 d . . . . .
C14 C 0.65470(5) 0.50335(14) 0.64891(10) 0.0215(4) Uani 1 1 d . . . . .
H14 H 0.668333 0.474875 0.621765 0.026 Uiso 1 1 calc R U . . .
C15 C 0.65929(5) 0.60583(14) 0.65827(9) 0.0184(4) Uani 1 1 d . . . . .
C16 C 0.68261(5) 0.65568(14) 0.62754(10) 0.0211(4) Uani 1 1 d . . . . .
H16 H 0.694712 0.613343 0.604203 0.025 Uiso 1 1 calc R U . . .
C17 C 0.69110(5) 0.75613(14) 0.62528(9) 0.0208(4) Uani 1 1 d . . . . .
C18 C 0.72033(6) 0.77945(15) 0.59208(11) 0.0287(4) Uani 1 1 d . . . . .
H18A H 0.709913 0.793141 0.542970 0.043 Uiso 1 1 calc R U . . .
H18B H 0.736367 0.722647 0.597435 0.043 Uiso 1 1 calc R U . . .
H18C H 0.733567 0.837598 0.614419 0.043 Uiso 1 1 calc R U . . .
C19 C 0.63164(6) 0.33248(15) 0.64028(12) 0.0302(5) Uani 1 1 d . . . . .
H19A H 0.618690 0.336322 0.591303 0.045 Uiso 1 1 calc R U . . .
H19B H 0.619304 0.287321 0.663688 0.045 Uiso 1 1 calc R U . . .
H19C H 0.655622 0.307784 0.645157 0.045 Uiso 1 1 calc R U . . .
C20 C 0.68443(5) 0.93158(13) 0.64157(10) 0.0204(4) Uani 1 1 d . . . . .
C21 C 0.67146(5) 0.98178(14) 0.57835(10) 0.0242(4) Uani 1 1 d . . . . .
C22 C 0.67880(6) 1.08279(15) 0.57590(11) 0.0280(4) Uani 1 1 d . . . . .
H22 H 0.669928 1.117885 0.533868 0.034 Uiso 1 1 calc R U . . .
C23 C 0.69867(6) 1.13245(15) 0.63337(11) 0.0276(4) Uani 1 1 d . . . . .
H23 H 0.703428 1.201068 0.630684 0.033 Uiso 1 1 calc R U . . .
C24 C 0.71167(5) 1.08217(15) 0.69497(11) 0.0258(4) Uani 1 1 d . . . . .
H24 H 0.725490 1.116871 0.734185 0.031 Uiso 1 1 calc R U . . .
C25 C 0.70490(5) 0.98168(14) 0.70062(10) 0.0211(4) Uani 1 1 d . . . . .
C26 C 0.64938(6) 0.93080(16) 0.51353(10) 0.0328(5) Uani 1 1 d . . . . .
H26 H 0.650741 0.857800 0.522165 0.039 Uiso 1 1 calc R U . . .
C27 C 0.61065(7) 0.96140(19) 0.49731(13) 0.0456(6) Uani 1 1 d . . . . .
H27A H 0.608660 1.033141 0.489944 0.068 Uiso 1 1 calc R U . . .
H27B H 0.601431 0.943507 0.535976 0.068 Uiso 1 1 calc R U . . .
H27C H 0.596959 0.927229 0.455592 0.068 Uiso 1 1 calc R U . . .
C28 C 0.66399(9) 0.9514(2) 0.45203(12) 0.0507(7) Uani 1 1 d . . . . .
H28A H 0.650868 0.912029 0.412378 0.076 Uiso 1 1 calc R U . . .
H28B H 0.689099 0.933371 0.464140 0.076 Uiso 1 1 calc R U . . .
H28C H 0.661343 1.021922 0.440316 0.076 Uiso 1 1 calc R U . . .
C29 C 0.71990(5) 0.92748(15) 0.76842(10) 0.0267(4) Uani 1 1 d . . . . .
H29 H 0.702687 0.874301 0.771289 0.032 Uiso 1 1 calc R U . . .
C30 C 0.75503(7) 0.8771(2) 0.77084(13) 0.0433(6) Uani 1 1 d . . . . .
H30A H 0.751259 0.828378 0.733558 0.065 Uiso 1 1 calc R U . . .
H30B H 0.764242 0.843645 0.815277 0.065 Uiso 1 1 calc R U . . .
H30C H 0.772088 0.926973 0.765228 0.065 Uiso 1 1 calc R U . . .
C31 C 0.72454(7) 0.99440(18) 0.83155(11) 0.0365(5) Uani 1 1 d . . . . .
H31A H 0.743529 1.042194 0.833487 0.055 Uiso 1 1 calc R U . . .
H31B H 0.730660 0.953861 0.873426 0.055 Uiso 1 1 calc R U . . .
H31C H 0.702408 1.029935 0.828109 0.055 Uiso 1 1 calc R U . . .
C32 C 0.56731(6) 0.63736(19) 0.80164(12) 0.0361(5) Uani 1 1 d . . . . .
H32A H 0.572295 0.686782 0.770110 0.054 Uiso 1 1 calc R U . . .
H32B H 0.544274 0.651388 0.809254 0.054 Uiso 1 1 calc R U . . .
H32C H 0.566902 0.571216 0.781492 0.054 Uiso 1 1 calc R U . . .
C33 C 0.59204(6) 0.5450(2) 0.94292(12) 0.0393(6) Uani 1 1 d . . . . .
H33A H 0.570358 0.563481 0.954667 0.059 Uiso 1 1 calc R U . . .
H33B H 0.611554 0.538841 0.985212 0.059 Uiso 1 1 calc R U . . .
H33C H 0.588461 0.481623 0.918388 0.059 Uiso 1 1 calc R U . . .
C34 C 0.60031(7) 0.76513(19) 0.92775(13) 0.0423(6) Uani 1 1 d . . . . .
H34A H 0.604896 0.818078 0.898237 0.063 Uiso 1 1 calc R U . . .
H34B H 0.618005 0.767940 0.972782 0.063 Uiso 1 1 calc R U . . .
H34C H 0.576634 0.773684 0.933760 0.063 Uiso 1 1 calc R U . . .
C35 C 0.69219(7) 0.6003(2) 1.00472(12) 0.0478(7) Uani 1 1 d . . . . .
H35A H 0.678820 0.644733 1.026486 0.072 Uiso 1 1 calc R U . . .
H35B H 0.717484 0.605623 1.028601 0.072 Uiso 1 1 calc R U . . .
H35C H 0.684354 0.531950 1.007522 0.072 Uiso 1 1 calc R U . . .
C36 C 0.70092(7) 0.76541(19) 0.91224(13) 0.0435(6) Uani 1 1 d . . . . .
H36A H 0.699364 0.785524 0.864920 0.065 Uiso 1 1 calc R U . . .
H36B H 0.725616 0.768812 0.940326 0.065 Uiso 1 1 calc R U . . .
H36C H 0.686464 0.809897 0.931486 0.065 Uiso 1 1 calc R U . . .
C37 C 0.71283(7) 0.5571(2) 0.87349(18) 0.0621(9) Uani 1 1 d . . . . .
H37A H 0.707727 0.487127 0.879168 0.093 Uiso 1 1 calc R U . . .
H37B H 0.737799 0.570550 0.896637 0.093 Uiso 1 1 calc R U . . .
H37C H 0.707880 0.572442 0.824324 0.093 Uiso 1 1 calc R U . . .
C38 C 0.51240(7) 0.7394(2) 0.62287(17) 0.0597(8) Uani 1 1 d . . . . .
H38A H 0.494220 0.707567 0.585693 0.090 Uiso 1 1 calc R U . . .
H38B H 0.501628 0.792515 0.643149 0.090 Uiso 1 1 calc R U . . .
H38C H 0.522931 0.690238 0.658365 0.090 Uiso 1 1 calc R U . . .
C39 C 0.56714(8) 0.6902(2) 0.54702(16) 0.0593(8) Uani 1 1 d . . . . .
H39A H 0.548664 0.660796 0.509195 0.089 Uiso 1 1 calc R U . . .
H39B H 0.577015 0.639446 0.581692 0.089 Uiso 1 1 calc R U . . .
H39C H 0.585946 0.716997 0.529096 0.089 Uiso 1 1 calc R U . . .
C40 C 0.52374(8) 0.8796(2) 0.51823(19) 0.0728(11) Uani 1 1 d . . . . .
H40A H 0.539816 0.902014 0.492042 0.109 Uiso 1 1 calc R U . . .
H40B H 0.515420 0.936802 0.539109 0.109 Uiso 1 1 calc R U . . .
H40C H 0.503450 0.845624 0.487246 0.109 Uiso 1 1 calc R U . . .
C41 C 0.54595(9) 0.9478(2) 0.7439(2) 0.0732(11) Uani 1 1 d . . . . .
H41A H 0.522972 0.960409 0.710536 0.110 Uiso 1 1 calc R U . . .
H41B H 0.550878 0.999613 0.779218 0.110 Uiso 1 1 calc R U . . .
H41C H 0.545449 0.883162 0.765662 0.110 Uiso 1 1 calc R U . . .
C42 C 0.57968(10) 1.0680(2) 0.65204(18) 0.0640(9) Uani 1 1 d . . . . .
H42A H 0.557453 1.072367 0.615124 0.096 Uiso 1 1 calc R U . . .
H42B H 0.599679 1.071577 0.632197 0.096 Uiso 1 1 calc R U . . .
H42C H 0.581083 1.122993 0.684316 0.096 Uiso 1 1 calc R U . . .
C43 C 0.62506(7) 0.9456(3) 0.76623(15) 0.0562(8) Uani 1 1 d . . . . .
H43A H 0.644155 0.952603 0.744182 0.084 Uiso 1 1 calc R U . . .
H43B H 0.627710 0.882611 0.791193 0.084 Uiso 1 1 calc R U . . .
H43C H 0.626201 1.000402 0.798565 0.084 Uiso 1 1 calc R U . . .

loop_
_atom_site_aniso_label
_atom_site_aniso_U_11
_atom_site_aniso_U_22
_atom_site_aniso_U_33
_atom_site_aniso_U_23
_atom_site_aniso_U_13
_atom_site_aniso_U_12
Si1 0.0265(3) 0.0318(3) 0.0229(3) -0.0066(2) 0.0092(2) -0.0027(2)
Si2 0.0256(3) 0.0315(3) 0.0237(3) 0.0002(2) 0.0094(2) -0.0057(2)
Si3 0.0231(3) 0.0249(3) 0.0538(4) 0.0037(3) -0.0038(3) 0.0024(2)
Si4 0.0287(3) 0.0272(3) 0.0610(4) -0.0095(3) 0.0191(3) -0.0002(2)
Mg1 0.0265(3) 0.0182(3) 0.0192(3) -0.0009(2) 0.0087(3) -0.0023(3)
Mg2 0.0205(3) 0.0175(3) 0.0300(4) 0.0031(3) 0.0095(3) 0.0028(2)
O1 0.0226(7) 0.0166(6) 0.0193(6) 0.0005(5) 0.0082(5) 0.0023(5)
N1 0.0227(8) 0.0176(8) 0.0223(8) 0.0006(6) 0.0077(6) -0.0013(6)
N2 0.0234(8) 0.0166(7) 0.0214(8) 0.0012(6) 0.0078(6) -0.0005(6)
N3 0.0255(9) 0.0315(9) 0.0183(8) -0.0035(7) 0.0081(7) -0.0037(7)
N4 0.0206(9) 0.0230(9) 0.0484(11) -0.0016(8) 0.0061(8) 0.0042(7)
C1 0.0241(10) 0.0165(9) 0.0272(10) -0.0021(7) 0.0119(8) -0.0004(7)
C2 0.0296(11) 0.0256(11) 0.0407(13) 0.0110(9) 0.0080(9) -0.0013(9)
C3 0.0411(13) 0.0303(12) 0.0479(14) 0.0163(11) 0.0145(11) 0.0007(10)
C4 0.0338(12) 0.0248(11) 0.0566(15) 0.0065(10) 0.0265(11) -0.0015(9)
C5 0.0249(11) 0.0305(12) 0.0533(14) 0.0013(10) 0.0135(10) -0.0053(9)
C6 0.0275(11) 0.0243(10) 0.0348(11) 0.0009(9) 0.0074(9) -0.0042(8)
C7 0.0263(11) 0.0664(16) 0.0632(12) 0.0326(11) -0.0044(9) -0.0121(10)
C8 0.0441(16) 0.111(2) 0.0701(19) 0.0413(17) 0.0039(14) 0.0210(16)
C9 0.0631(19) 0.0431(16) 0.0614(12) 0.0176(11) -0.0104(11) 0.0053(14)
C10 0.0341(13) 0.0585(17) 0.0527(15) 0.0239(13) -0.0115(11) -0.0219(12)
C11 0.070(2) 0.0441(16) 0.063(2) -0.0036(15) -0.0227(16) 0.0166(15)
C12 0.058(2) 0.184(5) 0.0357(16) 0.004(2) 0.0038(14) 0.035(3)
C13 0.0223(9) 0.0181(9) 0.0217(9) 0.0007(7) 0.0059(7) 0.0015(7)
C14 0.0246(10) 0.0183(9) 0.0240(9) -0.0008(7) 0.0106(8) 0.0025(7)
C15 0.0186(9) 0.0196(9) 0.0162(8) 0.0008(7) 0.0036(7) 0.0032(7)
C16 0.0236(9) 0.0196(9) 0.0224(9) -0.0001(7) 0.0101(7) 0.0029(7)
C17 0.0228(9) 0.0208(9) 0.0198(9) 0.0014(7) 0.0076(7) 0.0006(7)
C18 0.0316(11) 0.0244(10) 0.0356(11) 0.0011(9) 0.0186(9) 0.0000(8)
C19 0.0402(12) 0.0194(10) 0.0363(12) -0.0048(9) 0.0194(10) -0.0025(9)
C20 0.0239(9) 0.0160(9) 0.0243(9) 0.0020(7) 0.0114(8) 0.0008(7)
C21 0.0301(10) 0.0203(9) 0.0237(10) 0.0016(8) 0.0096(8) 0.0008(8)
C22 0.0363(12) 0.0195(10) 0.0291(11) 0.0062(8) 0.0106(9) 0.0034(8)
C23 0.0323(11) 0.0162(9) 0.0361(11) 0.0019(8) 0.0124(9) 0.0001(8)
C24 0.0253(10) 0.0238(10) 0.0287(10) -0.0025(8) 0.0080(8) -0.0031(8)
C25 0.0196(9) 0.0215(9) 0.0235(9) 0.0007(7) 0.0081(7) 0.0003(7)
C26 0.0520(14) 0.0219(10) 0.0211(10) 0.0032(8) 0.0047(9) -0.0043(9)
C27 0.0482(15) 0.0362(13) 0.0388(14) 0.0008(11) -0.0100(11) -0.0042(11)
C28 0.092(2) 0.0363(14) 0.0258(12) -0.0001(10) 0.0201(13) -0.0123(14)
C29 0.0271(10) 0.0261(10) 0.0247(10) 0.0030(8) 0.0038(8) -0.0038(8)
C30 0.0378(13) 0.0464(15) 0.0416(14) 0.0104(12) 0.0042(11) 0.0130(11)
C31 0.0464(14) 0.0363(12) 0.0228(10) 0.0005(9) 0.0028(9) -0.0072(10)
C32 0.0307(12) 0.0419(13) 0.0324(12) -0.0078(10) 0.0037(9) 0.0028(10)
C33 0.0348(13) 0.0525(15) 0.0346(12) 0.0000(11) 0.0164(10) -0.0073(11)
C34 0.0401(14) 0.0448(14) 0.0439(14) -0.0183(12) 0.0148(11) -0.0031(11)
C35 0.0361(13) 0.0668(18) 0.0333(13) 0.0172(12) -0.0019(10) -0.0153(12)
C36 0.0492(15) 0.0397(14) 0.0367(13) 0.0031(11) 0.0043(11) -0.0168(11)
C37 0.0350(14) 0.065(2) 0.096(2) -0.0302(18) 0.0337(15) -0.0112(13)
C38 0.0311(14) 0.0585(18) 0.079(2) 0.0040(16) -0.0019(13) -0.0141(13)
C39 0.0468(16) 0.0530(17) 0.0625(19) -0.0239(15) -0.0105(14) 0.0058(13)
C40 0.0473(18) 0.0535(19) 0.092(3) 0.0259(18) -0.0232(17) -0.0054(14)
C41 0.058(2) 0.0540(19) 0.129(3) -0.030(2) 0.061(2) -0.0102(15)
C42 0.082(2) 0.0265(13) 0.086(2) -0.0061(14) 0.0284(19) 0.0056(14)
C43 0.0461(16) 0.073(2) 0.0506(16) -0.0236(15) 0.0159(13) -0.0122(14)

loop_
_atom_type_symbol
_atom_type_description
_atom_type_scat_dispersion_real
_atom_type_scat_dispersion_imag
_atom_type_scat_source
C C 0.0033 0.0016 'International Tables Vol C Tables 4.2.6.8 and 6.1.1.4'
H H 0.0000 0.0000 'International Tables Vol C Tables 4.2.6.8 and 6.1.1.4'
N N 0.0061 0.0033 'International Tables Vol C Tables 4.2.6.8 and 6.1.1.4'
O O 0.0106 0.0060 'International Tables Vol C Tables 4.2.6.8 and 6.1.1.4'
Mg Mg 0.0486 0.0363 'International Tables Vol C Tables 4.2.6.8 and 6.1.1.4'
Si Si 0.0817 0.0704 'International Tables Vol C Tables 4.2.6.8 and 6.1.1.4'

loop_
_geom_angle_atom_site_label_1
_geom_angle_atom_site_label_2
_geom_angle_atom_site_label_3
_geom_angle
_geom_angle_site_symmetry_1
_geom_angle_site_symmetry_3
_geom_angle_publ_flag
N3 Si1 C33 114.90(10) . . ?
N3 Si1 C34 114.11(10) . . ?
C33 Si1 C34 107.68(12) . . ?
N3 Si1 C32 104.48(9) . . ?
C33 Si1 C32 106.75(11) . . ?
C34 Si1 C32 108.48(12) . . ?
C33 Si1 Mg1 119.63(8) . . ?
C34 Si1 Mg1 132.15(9) . . ?
C32 Si1 Mg1 65.70(7) . . ?
N3 Si2 C36 112.51(11) . . ?
N3 Si2 C37 109.53(12) . . ?
C36 Si2 C37 106.47(13) . . ?
N3 Si2 C35 112.88(10) . . ?
C36 Si2 C35 106.31(12) . . ?
C37 Si2 C35 108.87(16) . . ?
C36 Si2 Mg1 110.88(8) . . ?
C37 Si2 Mg1 80.65(11) . . ?
C35 Si2 Mg1 136.98(8) . . ?
N4 Si3 C40 113.82(12) . . ?
N4 Si3 C38 112.90(12) . . ?
C40 Si3 C38 104.88(15) . . ?
N4 Si3 C39 107.62(11) . . ?
C40 Si3 C39 108.69(17) . . ?
C38 Si3 C39 108.79(16) . . ?
C40 Si3 Mg2 127.49(11) . . ?
C38 Si3 Mg2 123.72(10) . . ?
C39 Si3 Mg2 75.45(9) . . ?
N4 Si4 C41 114.30(12) . . ?
N4 Si4 C42 114.02(12) . . ?
C41 Si4 C42 109.01(16) . . ?
N4 Si4 C43 105.27(12) . . ?
C41 Si4 C43 107.63(16) . . ?
C42 Si4 C43 106.03(16) . . ?
C41 Si4 Mg2 134.36(11) . . ?
C42 Si4 Mg2 115.76(11) . . ?
C43 Si4 Mg2 68.58(9) . . ?
N3 Mg1 O1 124.81(7) . . ?
N3 Mg1 N1 134.10(8) . . ?
O1 Mg1 N1 97.61(6) . . ?
N3 Mg1 C32 71.88(7) . . ?
O1 Mg1 C32 118.79(7) . . ?
N1 Mg1 C32 104.70(7) . . ?
N3 Mg1 C15 135.52(7) . . ?
O1 Mg1 C15 25.18(5) . . ?
N1 Mg1 C15 77.50(6) . . ?
C32 Mg1 C15 138.94(7) . . ?
N3 Mg1 C13 146.07(7) . . ?
O1 Mg1 C13 75.78(6) . . ?
N1 Mg1 C13 24.59(6) . . ?
C32 Mg1 C13 125.39(7) . . ?
C15 Mg1 C13 53.56(5) . . ?
N3 Mg1 Si1 33.56(5) . . ?
O1 Mg1 Si1 134.41(5) . . ?
N1 Mg1 Si1 123.75(5) . . ?
C32 Mg1 Si1 38.65(5) . . ?
C15 Mg1 Si1 158.27(5) . . ?
C13 Mg1 Si1 148.04(5) . . ?
N3 Mg1 Si2 27.18(5) . . ?
O1 Mg1 Si2 108.46(5) . . ?
N1 Mg1 Si2 130.18(5) . . ?
C32 Mg1 Si2 98.83(5) . . ?
C15 Mg1 Si2 110.82(4) . . ?
C13 Mg1 Si2 127.76(5) . . ?
Si1 Mg1 Si2 60.737(19) . . ?
N3 Mg1 Mg2 108.86(6) . . ?
O1 Mg1 Mg2 26.79(4) . . ?
N1 Mg1 Mg2 117.02(5) . . ?
C32 Mg1 Mg2 94.53(6) . . ?
C15 Mg1 Mg2 51.94(4) . . ?
C13 Mg1 Mg2 99.20(4) . . ?
Si1 Mg1 Mg2 108.51(2) . . ?
Si2 Mg1 Mg2 103.88(2) . . ?
N4 Mg2 O1 123.65(7) . . ?
N4 Mg2 N2 137.55(8) . . ?
O1 Mg2 N2 97.12(6) . . ?
N4 Mg2 C15 135.70(7) . . ?
O1 Mg2 C15 25.52(5) . . ?
N2 Mg2 C15 77.71(6) . . ?
N4 Mg2 C17 149.97(8) . . ?
O1 Mg2 C17 75.72(6) . . ?
N2 Mg2 C17 24.93(6) . . ?
C15 Mg2 C17 53.68(5) . . ?
N4 Mg2 Si4 32.45(6) . . ?
O1 Mg2 Si4 136.19(5) . . ?
N2 Mg2 Si4 121.45(5) . . ?
C15 Mg2 Si4 160.28(5) . . ?
C17 Mg2 Si4 145.92(5) . . ?
N4 Mg2 Si3 27.88(6) . . ?
O1 Mg2 Si3 106.35(5) . . ?
N2 Mg2 Si3 136.70(6) . . ?
C15 Mg2 Si3 110.16(4) . . ?
C17 Mg2 Si3 132.17(5) . . ?
Si4 Mg2 Si3 60.31(2) . . ?
N4 Mg2 Mg1 104.39(6) . . ?
O1 Mg2 Mg1 26.77(4) . . ?
N2 Mg2 Mg1 118.03(5) . . ?
C15 Mg2 Mg1 52.26(4) . . ?
C17 Mg2 Mg1 100.35(4) . . ?
Si4 Mg2 Mg1 109.67(3) . . ?
Si3 Mg2 Mg1 97.30(2) . . ?
C15 O1 Mg1 117.18(11) . . ?
C15 O1 Mg2 116.27(11) . . ?
Mg1 O1 Mg2 126.44(7) . . ?
C13 N1 C1 120.58(16) . . ?
C13 N1 Mg1 116.54(13) . . ?
C1 N1 Mg1 122.14(12) . . ?
C17 N2 C20 120.70(15) . . ?
C17 N2 Mg2 115.82(13) . . ?
C20 N2 Mg2 121.91(12) . . ?
Si1 N3 Si2 131.55(10) . . ?
Si1 N3 Mg1 107.12(9) . . ?
Si2 N3 Mg1 121.32(9) . . ?
Si4 N4 Si3 130.28(11) . . ?
Si4 N4 Mg2 109.76(10) . . ?
Si3 N4 Mg2 119.92(10) . . ?
C6 C1 C2 120.78(18) . . ?
C6 C1 N1 120.32(18) . . ?
C2 C1 N1 118.73(18) . . ?
C3 C2 C1 118.2(2) . . ?
C3 C2 C7 120.1(2) . . ?
C1 C2 C7 121.65(19) . . ?
C4 C3 C2 121.6(2) . . ?
C4 C3 H3 119.2 . . ?
C2 C3 H3 119.2 . . ?
C3 C4 C5 119.4(2) . . ?
C3 C4 H4 120.3 . . ?
C5 C4 H4 120.3 . . ?
C4 C5 C6 121.6(2) . . ?
C4 C5 H5 119.2 . . ?
C6 C5 H5 119.2 . . ?
C5 C6 C1 118.3(2) . . ?
C5 C6 C10 119.1(2) . . ?
C1 C6 C10 122.56(19) . . ?
C8 C7 C9 110.3(2) . . ?
C8 C7 C2 110.9(3) . . ?
C9 C7 C2 113.5(2) . . ?
C8 C7 H7 107.3 . . ?
C9 C7 H7 107.3 . . ?
C2 C7 H7 107.3 . . ?
C7 C8 H8A 109.5 . . ?
C7 C8 H8B 109.5 . . ?
H8A C8 H8B 109.5 . . ?
C7 C8 H8C 109.5 . . ?
H8A C8 H8C 109.5 . . ?
H8B C8 H8C 109.5 . . ?
C7 C9 H9A 109.5 . . ?
C7 C9 H9B 109.5 . . ?
H9A C9 H9B 109.5 . . ?
C7 C9 H9C 109.5 . . ?
H9A C9 H9C 109.5 . . ?
H9B C9 H9C 109.5 . . ?
C6 C10 C11 111.9(2) . . ?
C6 C10 C12 111.5(3) . . ?
C11 C10 C12 108.4(2) . . ?
C6 C10 H10 108.3 . . ?
C11 C10 H10 108.3 . . ?
C12 C10 H10 108.3 . . ?
C10 C11 H11A 109.5 . . ?
C10 C11 H11B 109.5 . . ?
H11A C11 H11B 109.5 . . ?
C10 C11 H11C 109.5 . . ?
H11A C11 H11C 109.5 . . ?
H11B C11 H11C 109.5 . . ?
C10 C12 H12A 109.5 . . ?
C10 C12 H12B 109.5 . . ?
H12A C12 H12B 109.5 . . ?
C10 C12 H12C 109.5 . . ?
H12A C12 H12C 109.5 . . ?
H12B C12 H12C 109.5 . . ?
N1 C13 C14 124.03(17) . . ?
N1 C13 C19 120.97(17) . . ?
C14 C13 C19 114.99(16) . . ?
C14 C13 Mg1 85.52(11) . . ?
C19 C13 Mg1 158.49(13) . . ?
C15 C14 C13 132.18(17) . . ?
C15 C14 H14 113.9 . . ?
C13 C14 H14 113.9 . . ?
O1 C15 C14 120.59(16) . . ?
O1 C15 C16 120.37(16) . . ?
C14 C15 C16 119.04(17) . . ?
C14 C15 Mg2 148.50(13) . . ?
C16 C15 Mg2 86.70(11) . . ?
C14 C15 Mg1 86.51(11) . . ?
C16 C15 Mg1 150.01(13) . . ?
Mg2 C15 Mg1 75.80(5) . . ?
C17 C16 C15 131.70(17) . . ?
C17 C16 H16 114.2 . . ?
C15 C16 H16 114.2 . . ?
N2 C17 C16 124.52(17) . . ?
N2 C17 C18 119.80(17) . . ?
C16 C17 C18 115.63(17) . . ?
C16 C17 Mg2 85.96(11) . . ?
C18 C17 Mg2 156.27(14) . . ?
C17 C18 H18A 109.5 . . ?
C17 C18 H18B 109.5 . . ?
H18A C18 H18B 109.5 . . ?
C17 C18 H18C 109.5 . . ?
H18A C18 H18C 109.5 . . ?
H18B C18 H18C 109.5 . . ?
C13 C19 H19A 109.5 . . ?
C13 C19 H19B 109.5 . . ?
H19A C19 H19B 109.5 . . ?
C13 C19 H19C 109.5 . . ?
H19A C19 H19C 109.5 . . ?
H19B C19 H19C 109.5 . . ?
C21 C20 C25 120.81(17) . . ?
C21 C20 N2 119.82(17) . . ?
C25 C20 N2 119.20(16) . . ?
C22 C21 C20 118.37(19) . . ?
C22 C21 C26 119.04(18) . . ?
C20 C21 C26 122.58(17) . . ?
C23 C22 C21 121.23(19) . . ?
C23 C22 H22 119.4 . . ?
C21 C22 H22 119.4 . . ?
C22 C23 C24 119.93(19) . . ?
C22 C23 H23 120.0 . . ?
C24 C23 H23 120.0 . . ?
C23 C24 C25 121.33(19) . . ?
C23 C24 H24 119.3 . . ?
C25 C24 H24 119.3 . . ?
C24 C25 C20 118.31(18) . . ?
C24 C25 C29 120.52(18) . . ?
C20 C25 C29 121.16(17) . . ?
C21 C26 C27 111.02(19) . . ?
C21 C26 C28 111.3(2) . . ?
C27 C26 C28 110.9(2) . . ?
C21 C26 H26 107.8 . . ?
C27 C26 H26 107.8 . . ?
C28 C26 H26 107.8 . . ?
C26 C27 H27A 109.5 . . ?
C26 C27 H27B 109.5 . . ?
H27A C27 H27B 109.5 . . ?
C26 C27 H27C 109.5 . . ?
H27A C27 H27C 109.5 . . ?
H27B C27 H27C 109.5 . . ?
C26 C28 H28A 109.5 . . ?
C26 C28 H28B 109.5 . . ?
H28A C28 H28B 109.5 . . ?
C26 C28 H28C 109.5 . . ?
H28A C28 H28C 109.5 . . ?
H28B C28 H28C 109.5 . . ?
C25 C29 C30 111.23(17) . . ?
C25 C29 C31 113.13(18) . . ?
C30 C29 C31 109.87(19) . . ?
C25 C29 H29 107.4 . . ?
C30 C29 H29 107.4 . . ?
C31 C29 H29 107.4 . . ?
C29 C30 H30A 109.5 . . ?
C29 C30 H30B 109.5 . . ?
H30A C30 H30B 109.5 . . ?
C29 C30 H30C 109.5 . . ?
H30A C30 H30C 109.5 . . ?
H30B C30 H30C 109.5 . . ?
C29 C31 H31A 109.5 . . ?
C29 C31 H31B 109.5 . . ?
H31A C31 H31B 109.5 . . ?
C29 C31 H31C 109.5 . . ?
H31A C31 H31C 109.5 . . ?
H31B C31 H31C 109.5 . . ?
Si1 C32 Mg1 75.66(8) . . ?
Si1 C32 H32A 109.5 . . ?
Mg1 C32 H32A 71.0 . . ?
Si1 C32 H32B 109.5 . . ?
Mg1 C32 H32B 173.9 . . ?
H32A C32 H32B 109.5 . . ?
Si1 C32 H32C 109.5 . . ?
Mg1 C32 H32C 65.1 . . ?
H32A C32 H32C 109.5 . . ?
H32B C32 H32C 109.5 . . ?
Si1 C33 H33A 109.5 . . ?
Si1 C33 H33B 109.5 . . ?
H33A C33 H33B 109.5 . . ?
Si1 C33 H33C 109.5 . . ?
H33A C33 H33C 109.5 . . ?
H33B C33 H33C 109.5 . . ?
Si1 C34 H34A 109.5 . . ?
Si1 C34 H34B 109.5 . . ?
H34A C34 H34B 109.5 . . ?
Si1 C34 H34C 109.5 . . ?
H34A C34 H34C 109.5 . . ?
H34B C34 H34C 109.5 . . ?
Si2 C35 H35A 109.5 . . ?
Si2 C35 H35B 109.5 . . ?
H35A C35 H35B 109.5 . . ?
Si2 C35 H35C 109.5 . . ?
H35A C35 H35C 109.5 . . ?
H35B C35 H35C 109.5 . . ?
Si2 C36 H36A 109.5 . . ?
Si2 C36 H36B 109.5 . . ?
H36A C36 H36B 109.5 . . ?
Si2 C36 H36C 109.5 . . ?
H36A C36 H36C 109.5 . . ?
H36B C36 H36C 109.5 . . ?
Si2 C37 H37A 109.5 . . ?
Si2 C37 H37B 109.5 . . ?
H37A C37 H37B 109.5 . . ?
Si2 C37 H37C 109.5 . . ?
H37A C37 H37C 109.5 . . ?
H37B C37 H37C 109.5 . . ?
Si3 C38 H38A 109.5 . . ?
Si3 C38 H38B 109.5 . . ?
H38A C38 H38B 109.5 . . ?
Si3 C38 H38C 109.5 . . ?
H38A C38 H38C 109.5 . . ?
H38B C38 H38C 109.5 . . ?
Si3 C39 H39A 109.5 . . ?
Si3 C39 H39B 109.5 . . ?
H39A C39 H39B 109.5 . . ?
Si3 C39 H39C 109.5 . . ?
H39A C39 H39C 109.5 . . ?
H39B C39 H39C 109.5 . . ?
Si3 C40 H40A 109.5 . . ?
Si3 C40 H40B 109.5 . . ?
H40A C40 H40B 109.5 . . ?
Si3 C40 H40C 109.5 . . ?
H40A C40 H40C 109.5 . . ?
H40B C40 H40C 109.5 . . ?
Si4 C41 H41A 109.5 . . ?
Si4 C41 H41B 109.5 . . ?
H41A C41 H41B 109.5 . . ?
Si4 C41 H41C 109.5 . . ?
H41A C41 H41C 109.5 . . ?
H41B C41 H41C 109.5 . . ?
Si4 C42 H42A 109.5 . . ?
Si4 C42 H42B 109.5 . . ?
H42A C42 H42B 109.5 . . ?
Si4 C42 H42C 109.5 . . ?
H42A C42 H42C 109.5 . . ?
H42B C42 H42C 109.5 . . ?
Si4 C43 H43A 109.5 . . ?
Si4 C43 H43B 109.5 . . ?
H43A C43 H43B 109.5 . . ?
Si4 C43 H43C 109.5 . . ?
H43A C43 H43C 109.5 . . ?
H43B C43 H43C 109.5 . . ?

loop_
_geom_bond_atom_site_label_1
_geom_bond_atom_site_label_2
_geom_bond_distance
_geom_bond_site_symmetry_2
_geom_bond_publ_flag
Si1 N3 1.6985(17) . ?
Si1 C33 1.867(2) . ?
Si1 C34 1.867(2) . ?
Si1 C32 1.893(2) . ?
Si2 N3 1.7025(18) . ?
Si2 C36 1.866(2) . ?
Si2 C37 1.868(3) . ?
Si2 C35 1.871(2) . ?
Si3 N4 1.706(2) . ?
Si3 C40 1.866(3) . ?
Si3 C38 1.874(3) . ?
Si3 C39 1.874(3) . ?
Si4 N4 1.7025(19) . ?
Si4 C41 1.864(3) . ?
Si4 C42 1.867(3) . ?
Si4 C43 1.876(3) . ?
Mg1 N3 1.9471(17) . ?
Mg1 O1 1.9531(14) . ?
Mg1 N1 2.0099(17) . ?
Mg2 N4 1.9447(18) . ?
Mg2 O1 1.9541(14) . ?
Mg2 N2 2.0087(17) . ?
O1 C15 1.361(2) . ?
N1 C13 1.333(2) . ?
N1 C1 1.441(2) . ?
N2 C17 1.338(2) . ?
N2 C20 1.442(2) . ?
C1 C6 1.399(3) . ?
C1 C2 1.407(3) . ?
C2 C3 1.396(3) . ?
C2 C7 1.521(3) . ?
C3 C4 1.375(3) . ?
C3 H3 0.9500 . ?
C4 C5 1.376(3) . ?
C4 H4 0.9500 . ?
C5 C6 1.395(3) . ?
C5 H5 0.9500 . ?
C6 C10 1.516(3) . ?
C7 C8 1.509(5) . ?
C7 C9 1.516(4) . ?
C7 H7 1.0000 . ?
C8 H8A 0.9800 . ?
C8 H8B 0.9800 . ?
C8 H8C 0.9800 . ?
C9 H9A 0.9800 . ?
C9 H9B 0.9800 . ?
C9 H9C 0.9800 . ?
C10 C11 1.526(4) . ?
C10 C12 1.532(5) . ?
C10 H10 1.0000 . ?
C11 H11A 0.9800 . ?
C11 H11B 0.9800 . ?
C11 H11C 0.9800 . ?
C12 H12A 0.9800 . ?
C12 H12B 0.9800 . ?
C12 H12C 0.9800 . ?
C13 C14 1.413(3) . ?
C13 C19 1.512(3) . ?
C14 C15 1.402(3) . ?
C14 H14 0.9500 . ?
C15 C16 1.415(3) . ?
C16 C17 1.401(3) . ?
C16 H16 0.9500 . ?
C17 C18 1.519(3) . ?
C18 H18A 0.9800 . ?
C18 H18B 0.9800 . ?
C18 H18C 0.9800 . ?
C19 H19A 0.9800 . ?
C19 H19B 0.9800 . ?
C19 H19C 0.9800 . ?
C20 C21 1.410(3) . ?
C20 C25 1.412(3) . ?
C21 C22 1.398(3) . ?
C21 C26 1.520(3) . ?
C22 C23 1.379(3) . ?
C22 H22 0.9500 . ?
C23 C24 1.385(3) . ?
C23 H23 0.9500 . ?
C24 C25 1.394(3) . ?
C24 H24 0.9500 . ?
C25 C29 1.520(3) . ?
C26 C27 1.524(4) . ?
C26 C28 1.535(3) . ?
C26 H26 1.0000 . ?
C27 H27A 0.9800 . ?
C27 H27B 0.9800 . ?
C27 H27C 0.9800 . ?
C28 H28A 0.9800 . ?
C28 H28B 0.9800 . ?
C28 H28C 0.9800 . ?
C29 C30 1.530(3) . ?
C29 C31 1.533(3) . ?
C29 H29 1.0000 . ?
C30 H30A 0.9800 . ?
C30 H30B 0.9800 . ?
C30 H30C 0.9800 . ?
C31 H31A 0.9800 . ?
C31 H31B 0.9800 . ?
C31 H31C 0.9800 . ?
C32 H32A 0.9800 . ?
C32 H32B 0.9800 . ?
C32 H32C 0.9800 . ?
C33 H33A 0.9800 . ?
C33 H33B 0.9800 . ?
C33 H33C 0.9800 . ?
C34 H34A 0.9800 . ?
C34 H34B 0.9800 . ?
C34 H34C 0.9800 . ?
C35 H35A 0.9800 . ?
C35 H35B 0.9800 . ?
C35 H35C 0.9800 . ?
C36 H36A 0.9800 . ?
C36 H36B 0.9800 . ?
C36 H36C 0.9800 . ?
C37 H37A 0.9800 . ?
C37 H37B 0.9800 . ?
C37 H37C 0.9800 . ?
C38 H38A 0.9800 . ?
C38 H38B 0.9800 . ?
C38 H38C 0.9800 . ?
C39 H39A 0.9800 . ?
C39 H39B 0.9800 . ?
C39 H39C 0.9800 . ?
C40 H40A 0.9800 . ?
C40 H40B 0.9800 . ?
C40 H40C 0.9800 . ?
C41 H41A 0.9800 . ?
C41 H41B 0.9800 . ?
C41 H41C 0.9800 . ?
C42 H42A 0.9800 . ?
C42 H42B 0.9800 . ?
C42 H42C 0.9800 . ?
C43 H43A 0.9800 . ?
C43 H43B 0.9800 . ?
C43 H43C 0.9800 . ?
